data_7701815
loop_
_publ_author_name
'Capel Berdiell, Izar'
'Farmiloe, Sarah E.'
'Kulmaczewski, Rafal'
'Halcrow, Malcolm'

_publ_section_title
;
 Molecular Squares, Coordination Polymers and Mononuclear Complexes
 Supported by 2,4-Dipyrazolyl-6H-1,3,5-triazine and
 4,6-Dipyrazolylpyrimidine Ligands
;
_journal_name_full 'Dalton Transactions'
_journal_paper_doi 10.1039/C9DT04003J
_journal_year 2019
_chemical_formula_moiety 'C68 H76 Ag4 N28, 4(Cl O4), C H3 N O2'
_chemical_formula_sum 'C69 H79 Ag4 Cl4 N29 O18'
_chemical_formula_weight 2175.89
_chemical_name_systematic
'Tetrakis-[2,4-di(4,5,6,7-tetrahydroindazol-2-yl)-6H-1,3,5-triazine]-tetrasilver(I) tetraperchlorate nitromethane solvate'
_space_group_crystal_system monoclinic
_space_group_IT_number 15
_space_group_name_Hall '-C 2yc'
_space_group_name_H-M_alt 'C 1 2/c 1'
_atom_sites_solution_hydrogens geom
_atom_sites_solution_primary direct
_atom_sites_solution_secondary difmap
_audit_creation_date 2019-07-09
_audit_creation_method
;
  Olex2 1.2
  (compiled Apr 23 2013 17:54:37, GUI svn.r4466)
;
_audit_update_record
;
2019-11-03 deposited with the CCDC.	2019-11-05 downloaded from the CCDC.
;
_cell_angle_alpha 90.00
_cell_angle_beta 131.404(3)
_cell_angle_gamma 90.00
_cell_formula_units_Z 4
_cell_length_a 20.7165(11)
_cell_length_b 33.8226(13)
_cell_length_c 15.6449(6)
_cell_measurement_reflns_used 3162
_cell_measurement_temperature 120(2)
_cell_measurement_theta_max 73.40
_cell_measurement_theta_min 4.83
_cell_volume 8222.3(7)
_computing_cell_refinement 'CrysAlisPro, Agilent Technologies'
_computing_data_collection 'CrysAlisPro, Agilent Technologies'
_computing_data_reduction 'CrysAlisPro, Agilent Technologies'
_computing_molecular_graphics 'XSEED (Barbour, 2001)'
_computing_publication_material
;
O. V. Dolomanov, L. J. Bourhis, R. J. Gildea, J. A. K. Howard and H. Puschmann,
OLEX2: a complete structure solution, refinement and analysis program.
J. Appl. Cryst. (2009). 42, 339-341.
;
_computing_structure_refinement 'SHELXL-97 (Sheldrick, 1997)'
_computing_structure_solution 'SHELXS-97 (Sheldrick, 1990)'
_diffrn_ambient_temperature 120(2)
_diffrn_detector_area_resol_mean 5.3095
_diffrn_measured_fraction_theta_full 0.841
_diffrn_measured_fraction_theta_max 0.824
_diffrn_measurement_device_type 'SuperNova, Dual, Cu at zero, Atlas'
_diffrn_measurement_method '\w scans'
_diffrn_radiation_monochromator mirror
_diffrn_radiation_source 'SuperNova (Cu) X-ray Source'
_diffrn_radiation_type CuK\a
_diffrn_radiation_wavelength 1.54184
_diffrn_reflns_av_R_equivalents 0.0554
_diffrn_reflns_av_unetI/netI 0.0764
_diffrn_reflns_limit_h_max 24
_diffrn_reflns_limit_h_min -25
_diffrn_reflns_limit_k_max 41
_diffrn_reflns_limit_k_min -29
_diffrn_reflns_limit_l_max 14
_diffrn_reflns_limit_l_min -19
_diffrn_reflns_number 10874
_diffrn_reflns_theta_full 72.00
_diffrn_reflns_theta_max 73.85
_diffrn_reflns_theta_min 4.59
_diffrn_standards_decay_% 0
_diffrn_standards_interval_count 0
_diffrn_standards_interval_time 0
_diffrn_standards_number 0
_exptl_absorpt_coefficient_mu 9.462
_exptl_absorpt_correction_T_max 1.000
_exptl_absorpt_correction_T_min 0.714
_exptl_absorpt_correction_type multi-scan
_exptl_absorpt_process_details
; 
CrysAlisPro, Agilent Technologies,
Version 1.171.36.24 (release 03-12-2012 CrysAlis171 .NET)
Empirical absorption correction using spherical harmonics,
 implemented in SCALE3 ABSPACK scaling algorithm.
;
_exptl_crystal_colour colourless
_exptl_crystal_density_diffrn 1.758
_exptl_crystal_density_method 'not measured'
_exptl_crystal_description needle
_exptl_crystal_F_000 4384
_exptl_crystal_recrystallization_method 'Re-crystallisation from solvent: nitromethane-diethyl ether'
_exptl_crystal_size_max 0.30
_exptl_crystal_size_mid 0.10
_exptl_crystal_size_min 0.05
_refine_diff_density_max 1.288
_refine_diff_density_min -0.883
_refine_diff_density_rms 0.115
_refine_ls_extinction_method none
_refine_ls_goodness_of_fit_ref 1.062
_refine_ls_hydrogen_treatment constr
_refine_ls_matrix_type full
_refine_ls_number_parameters 580
_refine_ls_number_reflns 6881
_refine_ls_number_restraints 26
_refine_ls_restrained_S_all 1.062
_refine_ls_R_factor_all 0.0964
_refine_ls_R_factor_gt 0.0635
_refine_ls_shift/su_max 0.002
_refine_ls_shift/su_mean 0.000
_refine_ls_structure_factor_coef Fsqd
_refine_ls_weighting_details 'calc w=1/[\s^2^(Fo^2^)+(0.0684P)^2^+43.6977P] where P=(Fo^2^+2Fc^2^)/3'
_refine_ls_weighting_scheme calc
_refine_ls_wR_factor_gt 0.1500
_refine_ls_wR_factor_ref 0.1682
_reflns_number_gt 4861
_reflns_number_total 6881
_reflns_threshold_expression >2sigma(I)
_cod_data_source_file c9dt04003j2.cif
_cod_data_source_block sf26-3
_cod_original_cell_volume 8222.3(6)
_cod_database_code 7701815
_olex2_refinement_description
;
1. Fixed Uiso
 At 1.2 times of:
  All C(H) groups, All C(H,H) groups
 At 1.5 times of:
  All C(H,H,H) groups
2. Restrained distances
 Cl5A-O57A = Cl5A-O58A = Cl5A-O59A = Cl5A-O60A
 1.43 with sigma of 0.02
 Cl5B-O57B = Cl5B-O58B = Cl5B-O59B = Cl5B-O60B
 1.43 with sigma of 0.02
 O57A-O58A = O57A-O59A = O57A-O60A = O58A-O59A = O58A-O60A = O59A-O60A
 2.34 with sigma of 0.02
 O57B-O58B = O57B-O59B = O57B-O60B = O58B-O59B = O58B-O60B = O59B-O60B
 2.34 with sigma of 0.02
 C69-N70
 1.45 with sigma of 0.02
 N70-O71 = N70-O72
 1.22 with sigma of 0.02
 O71-O72
 2.09 with sigma of 0.02
 C69-O71 = C69-O72
 2.34 with sigma of 0.02
3. Others
 Fixed Sof: Cl51(0.5) O52(0.5) O53(0.5) O54(0.5) O55(0.5) Cl5A(0.33)
 O57A(0.33) O58A(0.33) O59A(0.33) O60A(0.33) Cl5B(0.17) O57B(0.17) O58B(0.17)
 O59B(0.17) O60B(0.17) Cl61(0.5) O62(0.5) O63(0.5) O64(0.5) O65(0.5) C69(0.5)
 H69A(0.5) H69B(0.5) H69C(0.5) N70(0.5) O71(0.5) O72(0.5)
4.a Secondary CH2 refined with riding coordinates:
 C12(H12A,H12B), C13(H13A,H13B), C14(H14A,H14B), C15(H15A,H15B), C21(H21A,
 H21B), C22(H22A,H22B), C23(H23A,H23B), C24(H24A,H24B), C36(H36A,H36B),
 C37(H37A,H37B), C38(H38A,H38B), C39(H39A,H39B), C45(H45A,H45B), C46(H46A,H46B),
  C47(H47A,H47B), C48(H48A,H48B)
4.b Me refined with riding coordinates:
 C69(H69A,H69B,H69C)
4.c Aromatic/amide H refined with riding coordinates:
 C6(H6), C17(H17), C26(H26), C30(H30), C41(H41), C50(H50)
;

loop_
_space_group_symop_id
_space_group_symop_operation_xyz
1 'x, y, z'
2 '-x, y, -z+1/2'
3 'x+1/2, y+1/2, z'
4 '-x+1/2, y+1/2, -z+1/2'
5 '-x, -y, -z'
6 'x, -y, z-1/2'
7 '-x+1/2, -y+1/2, -z'
8 'x+1/2, -y+1/2, z-1/2'

loop_
_atom_site_label
_atom_site_type_symbol
_atom_site_fract_x
_atom_site_fract_y
_atom_site_fract_z
_atom_site_U_iso_or_equiv
_atom_site_adp_type
_atom_site_occupancy
_atom_site_symmetry_multiplicity
_atom_site_calc_flag
_atom_site_refinement_flags
_atom_site_disorder_assembly
_atom_site_disorder_group
Ag1 Ag 0.36816(5) 0.661058(16) 0.34709(6) 0.04427(19) Uani 1 1 d . . .
Ag2 Ag 0.75245(5) 0.592135(16) 0.85173(6) 0.0466(2) Uani 1 1 d . . .
N3 N 0.5360(4) 0.55096(15) 0.4917(5) 0.0241(12) Uani 1 1 d . . .
C4 C 0.4810(5) 0.58090(19) 0.4393(6) 0.0262(15) Uani 1 1 d . . .
N5 N 0.4791(4) 0.61289(16) 0.4874(6) 0.0311(14) Uani 1 1 d . . .
C6 C 0.5456(5) 0.61564(19) 0.5982(7) 0.0321(17) Uani 1 1 d . . .
H6 H 0.5475 0.6380 0.6366 0.038 Uiso 1 1 calc R B .
N7 N 0.6099(4) 0.58991(16) 0.6605(5) 0.0286(13) Uani 1 1 d . . .
C8 C 0.5990(5) 0.55772(18) 0.6032(6) 0.0248(14) Uani 1 1 d . . .
N9 N 0.4171(4) 0.57747(16) 0.3213(5) 0.0260(12) Uani 1 1 d . B .
N10 N 0.3600(4) 0.60778(16) 0.2576(5) 0.0273(13) Uani 1 1 d . B .
C11 C 0.3145(5) 0.5965(2) 0.1522(7) 0.0308(16) Uani 1 1 d . . .
C12 C 0.2475(5) 0.6215(2) 0.0511(7) 0.0356(18) Uani 1 1 d . . .
H12A H 0.2756 0.6431 0.0432 0.043 Uiso 1 1 calc R . .
H12B H 0.2099 0.6336 0.0620 0.043 Uiso 1 1 calc R . .
C13 C 0.1942(6) 0.5965(3) -0.0553(8) 0.043(2) Uani 1 1 d . . .
H13A H 0.1592 0.6141 -0.1227 0.052 Uiso 1 1 calc R B .
H13B H 0.1542 0.5802 -0.0562 0.052 Uiso 1 1 calc R . .
C14 C 0.2476(6) 0.5698(3) -0.0648(7) 0.044(2) Uani 1 1 d . . .
H14A H 0.2888 0.5859 -0.0622 0.053 Uiso 1 1 calc R . .
H14B H 0.2095 0.5558 -0.1389 0.053 Uiso 1 1 calc R . .
C15 C 0.2975(5) 0.5393(2) 0.0324(7) 0.0382(18) Uani 1 1 d . . .
H15A H 0.2573 0.5187 0.0182 0.046 Uiso 1 1 calc R B .
H15B H 0.3413 0.5262 0.0345 0.046 Uiso 1 1 calc R . .
C16 C 0.3403(5) 0.5585(2) 0.1437(7) 0.0288(15) Uani 1 1 d . . .
C17 C 0.4065(5) 0.5477(2) 0.2536(7) 0.0289(16) Uani 1 1 d . . .
H17 H 0.4392 0.5241 0.2786 0.035 Uiso 1 1 calc R B .
N18 N 0.6604(4) 0.52811(16) 0.6620(5) 0.0250(12) Uani 1 1 d . B .
N19 N 0.7345(4) 0.53352(16) 0.7740(5) 0.0285(13) Uani 1 1 d . . .
C20 C 0.7807(5) 0.5015(2) 0.7978(7) 0.0309(16) Uani 1 1 d . . .
C21 C 0.8677(5) 0.4947(2) 0.9117(7) 0.0388(18) Uani 1 1 d . . .
H21A H 0.8620 0.4864 0.9672 0.047 Uiso 1 1 calc R B .
H21B H 0.9016 0.5194 0.9396 0.047 Uiso 1 1 calc R . .
C22 C 0.9138(6) 0.4623(3) 0.9009(8) 0.044(2) Uani 1 1 d . . .
H22A H 0.9330 0.4733 0.8623 0.053 Uiso 1 1 calc R . .
H22B H 0.9655 0.4536 0.9780 0.053 Uiso 1 1 calc R . .
C23 C 0.8563(5) 0.4267(2) 0.8340(8) 0.043(2) Uani 1 1 d . . .
H23A H 0.8355 0.4160 0.8710 0.051 Uiso 1 1 calc R B .
H23B H 0.8903 0.4057 0.8352 0.051 Uiso 1 1 calc R . .
C24 C 0.7781(5) 0.4376(2) 0.7088(7) 0.0342(17) Uani 1 1 d . . .
H24A H 0.7970 0.4408 0.6653 0.041 Uiso 1 1 calc R . .
H24B H 0.7349 0.4161 0.6730 0.041 Uiso 1 1 calc R . .
C25 C 0.7384(4) 0.47541(19) 0.7052(6) 0.0252(15) Uani 1 1 d . . .
C26 C 0.6623(5) 0.49293(18) 0.6204(6) 0.0239(14) Uani 1 1 d . B .
H26 H 0.6184 0.4827 0.5459 0.029 Uiso 1 1 calc R . .
N27 N 0.2093(4) 0.69739(17) 0.4445(6) 0.0335(14) Uani 1 1 d . . .
C28 C 0.2569(5) 0.6909(2) 0.4165(7) 0.0319(16) Uani 1 1 d . . .
N29 N 0.3078(5) 0.65931(17) 0.4468(6) 0.0382(16) Uani 1 1 d . . .
C30 C 0.3070(6) 0.6336(2) 0.5102(7) 0.0394(19) Uani 1 1 d . . .
H30 H 0.3454 0.6119 0.5393 0.047 Uiso 1 1 calc R B .
N31 N 0.2579(4) 0.63506(18) 0.5374(6) 0.0361(15) Uani 1 1 d . . .
C32 C 0.2096(5) 0.6678(2) 0.4997(7) 0.0336(17) Uani 1 1 d . . .
N33 N 0.2540(4) 0.71937(16) 0.3517(6) 0.0311(14) Uani 1 1 d . B .
N34 N 0.2965(4) 0.71542(17) 0.3126(6) 0.0338(14) Uani 1 1 d . B .
C35 C 0.2718(5) 0.74586(19) 0.2440(7) 0.0326(17) Uani 1 1 d . . .
C36 C 0.3020(6) 0.7539(2) 0.1820(7) 0.0393(19) Uani 1 1 d . . .
H36A H 0.3026 0.7292 0.1487 0.047 Uiso 1 1 calc R . .
H36B H 0.3612 0.7648 0.2351 0.047 Uiso 1 1 calc R . .
C37 C 0.2399(7) 0.7842(3) 0.0865(9) 0.052(2) Uani 1 1 d . . .
H37A H 0.2664 0.7943 0.0564 0.062 Uiso 1 1 calc R B .
H37B H 0.1861 0.7704 0.0234 0.062 Uiso 1 1 calc R . .
C38 C 0.2179(7) 0.8183(3) 0.1230(9) 0.052(2) Uani 1 1 d . . .
H38A H 0.1815 0.8369 0.0585 0.062 Uiso 1 1 calc R . .
H38B H 0.2716 0.8323 0.1857 0.062 Uiso 1 1 calc R . .
C39 C 0.1711(6) 0.8064(2) 0.1627(8) 0.0375(18) Uani 1 1 d . . .
H39A H 0.1101 0.8008 0.0958 0.045 Uiso 1 1 calc R B .
H39B H 0.1729 0.8285 0.2058 0.045 Uiso 1 1 calc R . .
C40 C 0.2126(5) 0.76979(19) 0.2383(7) 0.0292(16) Uani 1 1 d . . .
C41 C 0.2020(5) 0.75238(19) 0.3061(7) 0.0311(16) Uani 1 1 d . . .
H41 H 0.1658 0.7612 0.3196 0.037 Uiso 1 1 calc R B .
N42 N 0.1550(4) 0.67161(17) 0.5207(6) 0.0322(14) Uani 1 1 d . B .
N43 N 0.1483(4) 0.64168(17) 0.5744(6) 0.0349(14) Uani 1 1 d . . .
C44 C 0.0858(5) 0.6543(2) 0.5715(6) 0.0326(16) Uani 1 1 d . . .
C45 C 0.0534(6) 0.6309(2) 0.6178(8) 0.043(2) Uani 1 1 d . . .
H45A H 0.1027 0.6207 0.6943 0.051 Uiso 1 1 calc R B .
H45B H 0.0194 0.6081 0.5673 0.051 Uiso 1 1 calc R . .
C46 C -0.0021(7) 0.6569(3) 0.6255(10) 0.057(3) Uani 1 1 d . . .
H46A H -0.0364 0.6398 0.6339 0.069 Uiso 1 1 calc R . .
H46B H 0.0357 0.6735 0.6946 0.069 Uiso 1 1 calc R . .
C47 C -0.0620(7) 0.6831(3) 0.5238(11) 0.065(3) Uani 1 1 d . . .
H47A H -0.0978 0.6981 0.5335 0.077 Uiso 1 1 calc R B .
H47B H -0.1010 0.6663 0.4553 0.077 Uiso 1 1 calc R . .
C48 C -0.0178(6) 0.7123(3) 0.5032(9) 0.050(2) Uani 1 1 d . . .
H48A H -0.0599 0.7231 0.4249 0.060 Uiso 1 1 calc R . .
H48B H 0.0061 0.7346 0.5576 0.060 Uiso 1 1 calc R . .
C49 C 0.0537(5) 0.6912(2) 0.5189(7) 0.0370(17) Uani 1 1 d . . .
C50 C 0.0974(5) 0.7015(2) 0.4852(7) 0.0358(18) Uani 1 1 d . B .
H50 H 0.0896 0.7247 0.4451 0.043 Uiso 1 1 calc R . .
Cl51 Cl 0.4738(2) 0.55355(9) 0.7203(3) 0.0315(10) Uani 0.50 1 d P A -1
O52 O 0.3819(8) 0.5494(3) 0.6529(11) 0.045(3) Uiso 0.50 1 d P A -1
O53 O 0.4980(7) 0.5360(3) 0.6610(10) 0.030(2) Uiso 0.50 1 d P A -1
O54 O 0.5209(9) 0.5342(4) 0.8288(12) 0.046(3) Uiso 0.50 1 d P A -1
O55 O 0.4897(11) 0.5948(2) 0.7335(13) 0.036(2) Uiso 0.50 1 d P A -1
Cl5A Cl 0.5104(5) 0.66895(17) 0.2845(5) 0.0465(14) Uiso 0.33 1 d PD B -1
O57A O 0.4733(18) 0.6924(7) 0.316(3) 0.107(11) Uiso 0.33 1 d PD B -1
O58A O 0.5441(9) 0.6337(3) 0.3482(12) 0.031(3) Uiso 0.33 1 d PD B -1
O59A O 0.5747(11) 0.6902(5) 0.2923(18) 0.046(5) Uiso 0.33 1 d PD B -1
O60A O 0.4452(17) 0.6568(9) 0.1652(14) 0.164(19) Uiso 0.33 1 d PD B -1
Cl5B Cl 0.5035(11) 0.6972(5) 0.2796(13) 0.078(5) Uiso 0.17 1 d PD B -2
O57B O 0.4984(17) 0.6945(7) 0.367(2) 0.025(6) Uiso 0.17 1 d PD B -2
O58B O 0.518(3) 0.7385(6) 0.271(4) 0.104(18) Uiso 0.17 1 d PD B -2
O59B O 0.5730(17) 0.6737(10) 0.310(3) 0.043(10) Uiso 0.17 1 d PD B -2
O60B O 0.4227(15) 0.6855(10) 0.1726(19) 0.037(9) Uiso 0.17 1 d PD B -2
Cl61 Cl 0.5062(5) 0.70558(10) 0.7766(5) 0.0442(13) Uani 0.50 1 d P C -1
O62 O 0.4208(16) 0.6891(7) 0.693(2) 0.089(8) Uiso 0.50 1 d P C -1
O63 O 0.5265(12) 0.7065(5) 0.8828(15) 0.082(5) Uiso 0.50 1 d P C -1
O64 O 0.5656(9) 0.6822(4) 0.7749(12) 0.031(3) Uiso 0.50 1 d P C -1
O65 O 0.5138(11) 0.7460(3) 0.758(2) 0.055(3) Uiso 0.50 1 d P C -1
Cl66 Cl 0.0000 0.52630(8) 0.7500 0.0460(7) Uani 1 2 d S . .
O67 O 0.0751(5) 0.5016(2) 0.8249(6) 0.0606(18) Uani 1 1 d . . .
O68 O 0.0102(5) 0.5502(2) 0.6846(6) 0.0640(19) Uani 1 1 d . . .
C69 C 0.0349(15) 0.5836(5) 0.315(2) 0.075(6) Uiso 0.50 1 d PD D -1
H69A H 0.0375 0.5827 0.3800 0.112 Uiso 0.50 1 calc PR D -1
H69B H 0.0929 0.5805 0.3424 0.112 Uiso 0.50 1 calc PR D -1
H69C H -0.0019 0.5621 0.2620 0.112 Uiso 0.50 1 calc PR D -1
N70 N -0.0007(18) 0.6215(4) 0.257(3) 0.068(4) Uiso 0.50 1 d PD D -1
O71 O -0.0696(11) 0.6332(5) 0.2267(18) 0.082(6) Uiso 0.50 1 d PD D -1
O72 O 0.0399(13) 0.6437(5) 0.2450(19) 0.088(6) Uiso 0.50 1 d PD D -1

loop_
_atom_site_aniso_label
_atom_site_aniso_U_11
_atom_site_aniso_U_22
_atom_site_aniso_U_33
_atom_site_aniso_U_23
_atom_site_aniso_U_13
_atom_site_aniso_U_12
Ag1 0.0583(4) 0.0308(3) 0.0546(4) 0.0055(3) 0.0419(4) 0.0155(3)
Ag2 0.0597(5) 0.0322(3) 0.0339(4) -0.0112(3) 0.0250(4) -0.0068(3)
N3 0.025(3) 0.024(3) 0.024(3) 0.002(2) 0.016(3) 0.003(2)
C4 0.027(4) 0.027(3) 0.028(4) 0.002(3) 0.020(4) 0.001(3)
N5 0.043(4) 0.027(3) 0.038(4) -0.004(3) 0.033(4) -0.001(3)
C6 0.043(5) 0.024(3) 0.042(5) -0.009(3) 0.034(5) -0.007(3)
N7 0.030(3) 0.026(3) 0.031(3) -0.003(3) 0.021(3) -0.003(3)
C8 0.031(4) 0.022(3) 0.026(4) 0.000(3) 0.021(4) -0.002(3)
N9 0.029(3) 0.025(3) 0.026(3) 0.005(2) 0.019(3) 0.005(2)
N10 0.028(3) 0.029(3) 0.030(4) 0.006(3) 0.022(3) 0.008(3)
C11 0.034(4) 0.030(3) 0.037(5) 0.007(3) 0.027(4) 0.006(3)
C12 0.038(5) 0.039(4) 0.036(5) 0.015(4) 0.028(4) 0.017(4)
C13 0.045(5) 0.051(4) 0.040(5) 0.011(4) 0.031(5) 0.015(4)
C14 0.038(5) 0.062(5) 0.030(5) 0.004(4) 0.022(5) 0.014(4)
C15 0.040(5) 0.043(4) 0.035(5) 0.005(4) 0.026(5) 0.007(4)
C16 0.032(4) 0.030(3) 0.031(4) 0.006(3) 0.024(4) 0.006(3)
C17 0.036(4) 0.030(3) 0.036(5) 0.002(3) 0.030(4) 0.002(3)
N18 0.023(3) 0.029(3) 0.021(3) 0.001(2) 0.014(3) -0.001(2)
N19 0.031(3) 0.028(3) 0.027(4) -0.001(3) 0.020(3) -0.003(3)
C20 0.032(4) 0.032(3) 0.035(5) 0.004(3) 0.025(4) -0.001(3)
C21 0.032(5) 0.049(4) 0.029(5) 0.002(4) 0.017(4) 0.000(4)
C22 0.032(5) 0.053(5) 0.041(5) 0.016(4) 0.021(5) 0.010(4)
C23 0.038(5) 0.044(4) 0.048(5) 0.010(4) 0.029(5) 0.007(4)
C24 0.037(4) 0.032(3) 0.038(5) 0.004(3) 0.026(4) 0.006(3)
C25 0.021(4) 0.026(3) 0.027(4) 0.002(3) 0.016(4) -0.005(3)
C26 0.023(4) 0.022(3) 0.020(4) -0.002(3) 0.012(4) -0.002(3)
N27 0.043(4) 0.027(3) 0.040(4) 0.009(3) 0.032(4) 0.007(3)
C28 0.041(4) 0.025(3) 0.040(5) 0.006(3) 0.031(4) 0.006(3)
N29 0.054(5) 0.029(3) 0.036(4) 0.010(3) 0.032(4) 0.013(3)
C30 0.046(5) 0.035(4) 0.040(5) 0.007(4) 0.030(5) 0.012(4)
N31 0.039(4) 0.030(3) 0.036(4) 0.009(3) 0.024(4) 0.010(3)
C32 0.044(5) 0.026(3) 0.036(4) 0.006(3) 0.029(4) 0.003(3)
N33 0.046(4) 0.022(3) 0.042(4) 0.006(3) 0.035(4) 0.008(3)
N34 0.046(4) 0.029(3) 0.040(4) 0.009(3) 0.034(4) 0.013(3)
C35 0.047(5) 0.022(3) 0.044(5) -0.001(3) 0.037(5) 0.000(3)
C36 0.049(5) 0.037(4) 0.040(5) 0.005(4) 0.033(5) 0.005(4)
C37 0.076(7) 0.051(5) 0.057(6) 0.014(5) 0.056(6) 0.014(5)
C38 0.066(6) 0.047(5) 0.057(6) 0.018(4) 0.046(6) 0.014(5)
C39 0.051(5) 0.028(3) 0.047(5) 0.007(4) 0.038(5) 0.007(4)
C40 0.037(4) 0.021(3) 0.036(4) 0.001(3) 0.027(4) 0.005(3)
C41 0.038(4) 0.024(3) 0.039(5) 0.005(3) 0.029(4) 0.008(3)
N42 0.041(4) 0.026(3) 0.036(4) 0.008(3) 0.028(4) 0.006(3)
N43 0.041(4) 0.030(3) 0.035(4) 0.010(3) 0.026(4) 0.003(3)
C44 0.033(4) 0.037(4) 0.022(4) 0.002(3) 0.016(4) -0.004(3)
C45 0.052(5) 0.044(4) 0.040(5) 0.002(4) 0.034(5) -0.011(4)
C46 0.067(7) 0.062(6) 0.075(7) 0.002(5) 0.061(7) -0.009(5)
C47 0.064(7) 0.067(6) 0.092(8) 0.010(6) 0.064(7) 0.002(5)
C48 0.059(6) 0.052(5) 0.061(6) 0.007(5) 0.050(6) 0.007(5)
C49 0.030(4) 0.045(4) 0.034(5) 0.003(4) 0.020(4) -0.002(4)
C50 0.038(5) 0.032(3) 0.041(5) 0.014(3) 0.028(5) 0.012(3)
Cl51 0.041(3) 0.0254(12) 0.038(3) 0.0022(14) 0.030(3) 0.0016(12)
Cl61 0.039(3) 0.0371(15) 0.054(5) -0.0084(18) 0.030(4) -0.003(2)
Cl66 0.0563(19) 0.0465(14) 0.0379(16) 0.000 0.0322(17) 0.000
O67 0.064(5) 0.062(4) 0.042(4) 0.005(3) 0.029(4) 0.015(4)
O68 0.076(5) 0.065(4) 0.057(4) 0.008(3) 0.046(5) -0.003(4)

loop_
_atom_type_symbol
_atom_type_description
_atom_type_scat_dispersion_real
_atom_type_scat_dispersion_imag
_atom_type_scat_source
C C 0.0181 0.0091 'International Tables Vol C Tables 4.2.6.8 and 6.1.1.4'
H H 0.0000 0.0000 'International Tables Vol C Tables 4.2.6.8 and 6.1.1.4'
Ag Ag 0.1306 4.2820 'International Tables Vol C Tables 4.2.6.8 and 6.1.1.4'
Cl Cl 0.3639 0.7018 'International Tables Vol C Tables 4.2.6.8 and 6.1.1.4'
N N 0.0311 0.0180 'International Tables Vol C Tables 4.2.6.8 and 6.1.1.4'
O O 0.0492 0.0322 'International Tables Vol C Tables 4.2.6.8 and 6.1.1.4'

loop_
_geom_angle_atom_site_label_1
_geom_angle_atom_site_label_2
_geom_angle_atom_site_label_3
_geom_angle
_geom_angle_site_symmetry_1
_geom_angle_site_symmetry_3
N5 Ag1 N29 89.18(19) . .
N5 Ag1 O57A 91.8(6) . .
N5 Ag1 O57B 84.5(5) . .
N10 Ag1 N5 70.3(2) . .
N10 Ag1 N29 120.1(2) . .
N10 Ag1 O57A 86.6(5) . .
N10 Ag1 O57B 93.6(5) . .
N29 Ag1 O57A 151.8(6) . .
N29 Ag1 O57B 141.2(5) . .
N34 Ag1 N5 148.5(2) . .
N34 Ag1 N10 140.2(2) . .
N34 Ag1 N29 69.3(2) . .
N34 Ag1 O57A 96.9(4) . .
N34 Ag1 O57B 97.9(5) . .
N19 Ag2 N7 71.0(2) . .
N19 Ag2 N31 151.6(2) . 2_656
N19 Ag2 N43 134.3(2) . 2_656
N31 Ag2 N7 107.0(2) 2_656 .
N43 Ag2 N7 126.5(2) 2_656 .
N43 Ag2 N31 70.7(2) 2_656 2_656
C4 N3 C8 112.0(6) . .
N3 C4 N5 127.2(7) . .
N3 C4 N9 115.5(6) . .
N5 C4 N9 117.3(6) . .
C4 N5 Ag1 113.1(5) . .
C6 N5 Ag1 132.0(4) . .
C6 N5 C4 113.7(6) . .
N5 C6 H6 117.1 . .
N5 C6 N7 125.8(6) . .
N7 C6 H6 117.1 . .
C6 N7 Ag2 133.7(5) . .
C6 N7 C8 113.6(6) . .
C8 N7 Ag2 112.3(5) . .
N3 C8 N18 114.7(6) . .
N7 C8 N3 127.1(6) . .
N7 C8 N18 118.1(6) . .
N10 N9 C4 120.5(5) . .
C17 N9 C4 127.7(6) . .
C17 N9 N10 111.5(6) . .
N9 N10 Ag1 118.6(4) . .
C11 N10 Ag1 136.5(5) . .
C11 N10 N9 104.9(5) . .
N10 C11 C12 124.2(6) . .
N10 C11 C16 112.2(7) . .
C16 C11 C12 123.5(7) . .
C11 C12 H12A 109.7 . .
C11 C12 H12B 109.7 . .
C11 C12 C13 109.9(6) . .
H12A C12 H12B 108.2 . .
C13 C12 H12A 109.7 . .
C13 C12 H12B 109.7 . .
C12 C13 H13A 108.9 . .
C12 C13 H13B 108.9 . .
C12 C13 C14 113.3(7) . .
H13A C13 H13B 107.7 . .
C14 C13 H13A 108.9 . .
C14 C13 H13B 108.9 . .
C13 C14 H14A 109.4 . .
C13 C14 H14B 109.4 . .
C13 C14 C15 111.2(7) . .
H14A C14 H14B 108.0 . .
C15 C14 H14A 109.4 . .
C15 C14 H14B 109.4 . .
C14 C15 H15A 109.5 . .
C14 C15 H15B 109.5 . .
H15A C15 H15B 108.1 . .
C16 C15 C14 110.8(7) . .
C16 C15 H15A 109.5 . .
C16 C15 H15B 109.5 . .
C11 C16 C15 122.2(7) . .
C17 C16 C11 104.5(7) . .
C17 C16 C15 133.3(6) . .
N9 C17 H17 126.5 . .
C16 C17 N9 107.0(6) . .
C16 C17 H17 126.5 . .
N19 N18 C8 120.6(5) . .
C26 N18 C8 128.0(6) . .
C26 N18 N19 111.1(6) . .
N18 N19 Ag2 117.1(4) . .
C20 N19 Ag2 138.3(5) . .
C20 N19 N18 103.8(6) . .
N19 C20 C21 122.6(7) . .
N19 C20 C25 112.5(7) . .
C25 C20 C21 124.9(7) . .
C20 C21 H21A 109.9 . .
C20 C21 H21B 109.9 . .
C20 C21 C22 109.1(7) . .
H21A C21 H21B 108.3 . .
C22 C21 H21A 109.9 . .
C22 C21 H21B 109.9 . .
C21 C22 H22A 109.1 . .
C21 C22 H22B 109.1 . .
H22A C22 H22B 107.9 . .
C23 C22 C21 112.3(7) . .
C23 C22 H22A 109.1 . .
C23 C22 H22B 109.1 . .
C22 C23 H23A 109.3 . .
C22 C23 H23B 109.3 . .
C22 C23 C24 111.6(7) . .
H23A C23 H23B 108.0 . .
C24 C23 H23A 109.3 . .
C24 C23 H23B 109.3 . .
C23 C24 H24A 109.7 . .
C23 C24 H24B 109.7 . .
H24A C24 H24B 108.2 . .
C25 C24 C23 109.9(7) . .
C25 C24 H24A 109.7 . .
C25 C24 H24B 109.7 . .
C20 C25 C24 123.0(7) . .
C26 C25 C20 105.3(6) . .
C26 C25 C24 131.6(7) . .
N18 C26 H26 126.4 . .
C25 C26 N18 107.2(6) . .
C25 C26 H26 126.4 . .
C32 N27 C28 113.8(6) . .
N27 C28 N29 126.2(7) . .
N27 C28 N33 116.4(6) . .
N29 C28 N33 117.4(6) . .
C28 N29 Ag1 110.5(5) . .
C30 N29 Ag1 136.2(5) . .
C30 N29 C28 112.9(7) . .
N29 C30 H30 116.5 . .
N29 C30 N31 127.0(7) . .
N31 C30 H30 116.5 . .
C30 N31 Ag2 131.6(5) . 2_656
C30 N31 C32 113.2(6) . .
C32 N31 Ag2 115.1(5) . 2_656
N27 C32 N31 126.4(7) . .
N27 C32 N42 115.8(7) . .
N31 C32 N42 117.8(6) . .
C28 N33 C41 126.1(6) . .
N34 N33 C28 122.3(6) . .
N34 N33 C41 111.2(6) . .
N33 N34 Ag1 120.1(4) . .
C35 N34 Ag1 133.4(5) . .
C35 N34 N33 105.6(6) . .
N34 C35 C36 124.7(7) . .
N34 C35 C40 110.3(6) . .
C40 C35 C36 125.0(7) . .
C35 C36 H36A 110.1 . .
C35 C36 H36B 110.1 . .
C35 C36 C37 108.1(7) . .
H36A C36 H36B 108.4 . .
C37 C36 H36A 110.1 . .
C37 C36 H36B 110.1 . .
C36 C37 H37A 108.7 . .
C36 C37 H37B 108.7 . .
H37A C37 H37B 107.6 . .
C38 C37 C36 114.4(8) . .
C38 C37 H37A 108.7 . .
C38 C37 H37B 108.7 . .
C37 C38 H38A 108.9 . .
C37 C38 H38B 108.9 . .
C37 C38 C39 113.3(8) . .
H38A C38 H38B 107.7 . .
C39 C38 H38A 108.9 . .
C39 C38 H38B 108.9 . .
C38 C39 H39A 109.6 . .
C38 C39 H39B 109.6 . .
C38 C39 C40 110.4(7) . .
H39A C39 H39B 108.1 . .
C40 C39 H39A 109.6 . .
C40 C39 H39B 109.6 . .
C35 C40 C39 122.0(6) . .
C41 C40 C35 106.5(6) . .
C41 C40 C39 131.4(6) . .
N33 C41 H41 126.8 . .
C40 C41 N33 106.3(6) . .
C40 C41 H41 126.8 . .
C32 N42 N43 120.4(6) . .
C50 N42 C32 127.3(6) . .
C50 N42 N43 112.1(6) . .
N42 N43 Ag2 115.2(5) . 2_656
C44 N43 Ag2 141.3(5) . 2_656
C44 N43 N42 103.3(6) . .
N43 C44 C45 123.2(7) . .
N43 C44 C49 112.3(6) . .
C49 C44 C45 124.4(7) . .
C44 C45 H45A 109.7 . .
C44 C45 H45B 109.7 . .
C44 C45 C46 109.8(7) . .
H45A C45 H45B 108.2 . .
C46 C45 H45A 109.7 . .
C46 C45 H45B 109.7 . .
C45 C46 H46A 108.9 . .
C45 C46 H46B 108.9 . .
H46A C46 H46B 107.7 . .
C47 C46 C45 113.5(8) . .
C47 C46 H46A 108.9 . .
C47 C46 H46B 108.9 . .
C46 C47 H47A 108.6 . .
C46 C47 H47B 108.6 . .
C46 C47 C48 114.7(9) . .
H47A C47 H47B 107.6 . .
C48 C47 H47A 108.6 . .
C48 C47 H47B 108.6 . .
C47 C48 H48A 109.9 . .
C47 C48 H48B 109.9 . .
H48A C48 H48B 108.3 . .
C49 C48 C47 108.9(7) . .
C49 C48 H48A 109.9 . .
C49 C48 H48B 109.9 . .
C44 C49 C48 123.4(7) . .
C50 C49 C44 106.0(7) . .
C50 C49 C48 130.6(7) . .
N42 C50 H50 126.9 . .
C49 C50 N42 106.3(7) . .
C49 C50 H50 126.9 . .
O53 Cl51 O52 109.9(7) . .
O54 Cl51 O52 110.8(8) . .
O54 Cl51 O53 108.6(7) . .
O55 Cl51 O52 105.6(8) . .
O55 Cl51 O53 110.6(9) . .
O55 Cl51 O54 111.4(8) . .
O57A Cl5A O58A 111.1(12) . .
O57A Cl5A O59A 112.3(12) . .
O57A Cl5A O60A 110.5(14) . .
O58A Cl5A O59A 111.4(10) . .
O58A Cl5A O60A 105.7(13) . .
O59A Cl5A O60A 105.6(12) . .
Cl5A O57A Ag1 122.0(15) . .
O57B Cl5B O58B 107.5(15) . .
O59B Cl5B O57B 109.7(14) . .
O59B Cl5B O58B 109.8(16) . .
O59B Cl5B O60B 112.4(15) . .
O60B Cl5B O57B 109.2(15) . .
O60B Cl5B O58B 108.1(15) . .
Cl5B O57B Ag1 127.1(15) . .
O62 Cl61 O64 108.2(10) . .
O63 Cl61 O62 107.7(13) . .
O63 Cl61 O64 115.2(10) . .
O63 Cl61 O65 103.2(12) . .
O65 Cl61 O62 114.8(13) . .
O65 Cl61 O64 107.9(9) . .
O67 Cl66 O67 109.3(6) . 2_556
O68 Cl66 O67 108.6(4) 2_556 2_556
O68 Cl66 O67 109.7(4) . 2_556
O68 Cl66 O67 109.7(4) 2_556 .
O68 Cl66 O67 108.6(4) . .
O68 Cl66 O68 110.8(6) . 2_556
H69A C69 H69B 109.5 . .
H69A C69 H69C 109.5 . .
H69B C69 H69C 109.5 . .
N70 C69 H69A 109.5 . .
N70 C69 H69B 109.5 . .
N70 C69 H69C 109.5 . .
O71 N70 C69 120.0(17) . .
O72 N70 C69 121.0(17) . .
O72 N70 O71 118.7(16) . .

loop_
_geom_bond_atom_site_label_1
_geom_bond_atom_site_label_2
_geom_bond_distance
_geom_bond_site_symmetry_2
Ag1 Ag2 7.0322(9) 2_656
Ag1 Ag2 6.9287(11) .
Ag1 N5 2.466(7) .
Ag1 N10 2.219(6) .
Ag1 N29 2.566(7) .
Ag1 N34 2.195(6) .
Ag1 O57A 2.74(2) .
Ag1 O57B 2.75(2) .
Ag2 N7 2.447(6) .
Ag2 N19 2.225(6) .
Ag2 N31 2.378(6) 2_656
Ag2 N43 2.287(6) 2_656
N3 C4 1.327(9) .
N3 C8 1.336(10) .
C4 N5 1.333(9) .
C4 N9 1.394(10) .
N5 C6 1.323(11) .
C6 H6 0.9500 .
C6 N7 1.329(10) .
N7 C8 1.331(9) .
C8 N18 1.385(9) .
N9 N10 1.372(8) .
N9 C17 1.369(9) .
N10 C11 1.302(10) .
C11 C12 1.496(11) .
C11 C16 1.431(9) .
C12 H12A 0.9900 .
C12 H12B 0.9900 .
C12 C13 1.508(12) .
C13 H13A 0.9900 .
C13 H13B 0.9900 .
C13 C14 1.511(11) .
C14 H14A 0.9900 .
C14 H14B 0.9900 .
C14 C15 1.538(12) .
C15 H15A 0.9900 .
C15 H15B 0.9900 .
C15 C16 1.483(11) .
C16 C17 1.360(11) .
C17 H17 0.9500 .
N18 N19 1.380(9) .
N18 C26 1.369(8) .
N19 C20 1.325(9) .
C20 C21 1.493(12) .
C20 C25 1.402(11) .
C21 H21A 0.9900 .
C21 H21B 0.9900 .
C21 C22 1.535(12) .
C22 H22A 0.9900 .
C22 H22B 0.9900 .
C22 C23 1.521(12) .
C23 H23A 0.9900 .
C23 H23B 0.9900 .
C23 C24 1.550(12) .
C24 H24A 0.9900 .
C24 H24B 0.9900 .
C24 C25 1.501(10) .
C25 C26 1.352(10) .
C26 H26 0.9500 .
N27 C28 1.336(9) .
N27 C32 1.320(9) .
C28 N29 1.346(9) .
C28 N33 1.371(9) .
N29 C30 1.326(10) .
C30 H30 0.9500 .
C30 N31 1.338(10) .
N31 C32 1.339(9) .
C32 N42 1.377(10) .
N33 N34 1.370(8) .
N33 C41 1.378(9) .
N34 C35 1.323(10) .
C35 C36 1.486(10) .
C35 C40 1.422(9) .
C36 H36A 0.9900 .
C36 H36B 0.9900 .
C36 C37 1.547(12) .
C37 H37A 0.9900 .
C37 H37B 0.9900 .
C37 C38 1.485(12) .
C38 H38A 0.9900 .
C38 H38B 0.9900 .
C38 C39 1.511(11) .
C39 H39A 0.9900 .
C39 H39B 0.9900 .
C39 C40 1.526(10) .
C40 C41 1.353(10) .
C41 H41 0.9500 .
N42 N43 1.380(8) .
N42 C50 1.369(9) .
N43 C44 1.335(10) .
C44 C45 1.498(10) .
C44 C49 1.398(11) .
C45 H45A 0.9900 .
C45 H45B 0.9900 .
C45 C46 1.513(13) .
C46 H46A 0.9900 .
C46 H46B 0.9900 .
C46 C47 1.499(15) .
C47 H47A 0.9900 .
C47 H47B 0.9900 .
C47 C48 1.518(12) .
C48 H48A 0.9900 .
C48 H48B 0.9900 .
C48 C49 1.510(11) .
C49 C50 1.359(11) .
C50 H50 0.9500 .
Cl51 O52 1.448(13) .
Cl51 O53 1.441(13) .
Cl51 O54 1.439(15) .
Cl51 O55 1.416(9) .
Cl5A O57A 1.404(14) .
Cl5A O58A 1.409(12) .
Cl5A O59A 1.446(13) .
Cl5A O60A 1.464(15) .
Cl5B O57B 1.435(16) .
Cl5B O58B 1.454(16) .
Cl5B O59B 1.421(17) .
Cl5B O60B 1.433(17) .
Cl61 O62 1.45(3) .
Cl61 O63 1.419(19) .
Cl61 O64 1.477(14) .
Cl61 O65 1.427(12) .
Cl66 O67 1.441(7) .
Cl66 O68 1.426(7) .
C69 H69A 0.9800 .
C69 H69B 0.9800 .
C69 H69C 0.9800 .
C69 N70 1.458(16) .
N70 O71 1.236(17) .
N70 O72 1.231(16) .
